data_1560991
loop_
_publ_author_name
'Lin, Jian-Di'
'Li, Yang-Hua'
'Xu, Jian-Gang'
'Zheng, Fa-Kun'
'Guo, Guo-Cong'
'Lv, Ri-Xin'
'He, Wen-Cheng'
'Huang, Ze-Nan'
'Liu, Jin-Fu'

_publ_section_title
;
 Stabilizing volatile azido in a 3D nitrogen-rich energetic metal--organic
 framework with excellent energetic performance
;
_journal_name_full 'Journal of Solid State Chemistry'
_journal_page_first 42
_journal_page_last 49
_journal_paper_doi 10.1016/j.jssc.2018.05.026
_journal_volume 265
_journal_year 2018
_chemical_formula_moiety '0.25(C32 H48 Cd12 N88)'
_chemical_formula_sum 'C8 H12 Cd3 N22'
_chemical_formula_weight 753.60
_space_group_crystal_system monoclinic
_space_group_IT_number 15
_space_group_name_Hall '-C 2yc'
_space_group_name_H-M_alt 'C 1 2/c 1'
_atom_sites_solution_hydrogens mixed
_atom_sites_solution_primary direct
_cell_angle_alpha 90
_cell_angle_beta 121.8956(17)
_cell_angle_gamma 90
_cell_formula_units_Z 4
_cell_length_a 17.647(3)
_cell_length_b 8.2183(12)
_cell_length_c 16.151(3)
_cell_measurement_reflns_used 3526
_cell_measurement_temperature 293
_cell_measurement_theta_max 27.5
_cell_measurement_theta_min 3.5
_cell_volume 1988.7(6)
_computing_cell_refinement
;
CrystalClear-SM Expert 2.1 b29 (Rigaku, 2013)
;
_computing_data_collection
;
CrystalClear-SM Expert 2.1 b29 (Rigaku, 2013)
;
_computing_data_reduction
;
CrystalClear-SM Expert 2.1 b29 (Rigaku, 2013)
;
_computing_molecular_graphics 'Olex2 (Dolomanov et al., 2009)'
_computing_publication_material 'Olex2 (Dolomanov et al., 2009)'
_computing_structure_refinement 'XL (Sheldrick, 2008)'
_computing_structure_solution 'ShelXS (Sheldrick, 2008)'
_diffrn_ambient_temperature 293
_diffrn_detector PILT
_diffrn_detector_area_resol_mean 5.8140
_diffrn_measured_fraction_theta_full 0.981
_diffrn_measured_fraction_theta_max 0.980
_diffrn_measurement_details
;
scan:
	Number of images: 360
	           Slice: -105.0000 - 75.0000
	     Image width: 0.5000
	        Exp time: 10.0000
	   Rotation axis: Omega
	           Omega: 0.0000
	             Chi: 45.0000
	             Phi: 0.0000
	             XTD: 45.1577
	          2theta: -15.1068
scan:
	Number of images: 360
	           Slice: -105.0000 - 75.0000
	     Image width: 0.5000
	        Exp time: 10.0000
	   Rotation axis: Omega
	           Omega: 0.0000
	             Chi: 45.0000
	             Phi: 90.0000
	             XTD: 45.1577
	          2theta: -15.1068
;
_diffrn_measurement_device
;
AFC10: Fixed Chi 2 circle
;
_diffrn_measurement_device_type
;
Rigaku Pilatus 200K
;
_diffrn_measurement_method CCD_Profile_fitting
_diffrn_measurement_specimen_support Fiber
_diffrn_orient_matrix_type d*Trek
_diffrn_orient_matrix_UB_11 0.027331
_diffrn_orient_matrix_UB_12 -0.050586
_diffrn_orient_matrix_UB_13 -0.033895
_diffrn_orient_matrix_UB_21 -0.081840
_diffrn_orient_matrix_UB_22 0.015246
_diffrn_orient_matrix_UB_23 -0.088745
_diffrn_orient_matrix_UB_31 0.053944
_diffrn_orient_matrix_UB_32 0.010435
_diffrn_orient_matrix_UB_33 -0.047954
_diffrn_radiation_monochromator 'Graphite Monochromator'
_diffrn_radiation_type MoK\a
_diffrn_radiation_wavelength 0.71073
_diffrn_reflns_av_R_equivalents 0.0216
_diffrn_reflns_av_unetI/netI 0.0208
_diffrn_reflns_Laue_measured_fraction_full 0.981
_diffrn_reflns_Laue_measured_fraction_max 0.980
_diffrn_reflns_limit_h_max 21
_diffrn_reflns_limit_h_min -21
_diffrn_reflns_limit_k_max 9
_diffrn_reflns_limit_k_min -9
_diffrn_reflns_limit_l_max 18
_diffrn_reflns_limit_l_min -19
_diffrn_reflns_number 6935
_diffrn_reflns_point_group_measured_fraction_full 0.981
_diffrn_reflns_point_group_measured_fraction_max 0.980
_diffrn_reflns_theta_full 25.242
_diffrn_reflns_theta_max 25.481
_diffrn_reflns_theta_min 3.512
_diffrn_source 'Rotating Anode'
_diffrn_source_current 80.0
_diffrn_source_power 4.0
_diffrn_source_voltage 50.0
_exptl_absorpt_coefficient_mu 3.232
_exptl_absorpt_correction_T_max 1.000
_exptl_absorpt_correction_T_min 0.707
_exptl_absorpt_correction_type multi-scan
_exptl_crystal_colour Colorless
_exptl_crystal_density_diffrn 2.517
_exptl_crystal_description Prism
_exptl_crystal_F_000 1432
_exptl_crystal_size_max 0.3
_exptl_crystal_size_mid 0.25
_exptl_crystal_size_min 0.22
_refine_diff_density_max 0.413
_refine_diff_density_min -0.433
_refine_diff_density_rms 0.072
_refine_ls_extinction_coef 0.00165(6)
_refine_ls_extinction_expression Fc^*^=kFc[1+0.001xFc^2^\l^3^/sin(2\q)]^-1/4^
_refine_ls_extinction_method 'SHELXL-2014/7 (Sheldrick 2014'
_refine_ls_goodness_of_fit_ref 1.071
_refine_ls_hydrogen_treatment mixed
_refine_ls_matrix_type full
_refine_ls_number_parameters 167
_refine_ls_number_reflns 1808
_refine_ls_number_restraints 7
_refine_ls_restrained_S_all 1.069
_refine_ls_R_factor_all 0.0148
_refine_ls_R_factor_gt 0.0142
_refine_ls_shift/su_max 0.001
_refine_ls_shift/su_mean 0.000
_refine_ls_structure_factor_coef Fsqd
_refine_ls_weighting_details 'w=1/[\s^2^(Fo^2^)+(0.0151P)^2^] where P=(Fo^2^+2Fc^2^)/3'
_refine_ls_weighting_scheme calc
_refine_ls_wR_factor_gt 0.0311
_refine_ls_wR_factor_ref 0.0314
_reflns_Friedel_coverage 0.000
_reflns_Friedel_fraction_full .
_reflns_Friedel_fraction_max .
_reflns_number_gt 1774
_reflns_number_total 1808
_reflns_threshold_expression 'I > 2\s(I)'
_cod_data_source_file JSSC-2018-265-42.cif
_cod_data_source_block 1
_cod_depositor_comments
;
The following automatic conversions were performed:

data item '_exptl_absorpt_correction_type' value 'Multi-scan' was
changed to 'multi-scan' in accordance with the built-in table derived
from the CIF Core dictionary named 'cif_core.dic' version 2.4.5 last
updated on 2014-11-21.

Automatic conversion script
Id: cif_fix_values 8369 2020-08-20 11:38:08Z andrius 
;
_cod_database_code 1560991
_shelx_space_group_comment
;
The symmetry employed for this shelxl refinement is uniquely defined
by the following loop, which should always be used as a source of
symmetry information in preference to the above space-group names.
They are only intended as comments.
;
_shelx_estimated_absorpt_t_max 0.537
_shelx_estimated_absorpt_t_min 0.444
_olex2_refinement_description
;
1. Fixed Uiso
 At 1.2 times of:
  All C(H) groups
2. Rigid bond restraints
 N31, N32
 with sigma for 1-2 distances of 0.02 and sigma for 1-3 distances of 0.02
3. Uiso/Uaniso restraints and constraints
N31 \\sim N32: within 1.7A with sigma of 0.02 and sigma for terminal atoms of
0.04
4.a Aromatic/amide H refined with riding coordinates:
 C11(H11), C21(H21)
;

loop_
_space_group_symop_operation_xyz
'x, y, z'
'-x, y, -z+1/2'
'x+1/2, y+1/2, z'
'-x+1/2, y+1/2, -z+1/2'
'-x, -y, -z'
'x, -y, z-1/2'
'-x+1/2, -y+1/2, -z'
'x+1/2, -y+1/2, z-1/2'

loop_
_atom_site_label
_atom_site_type_symbol
_atom_site_fract_x
_atom_site_fract_y
_atom_site_fract_z
_atom_site_U_iso_or_equiv
_atom_site_adp_type
_atom_site_occupancy
_atom_site_site_symmetry_order
_atom_site_calc_flag
_atom_site_refinement_flags_posn
_atom_site_refinement_flags_adp
_atom_site_refinement_flags_occupancy
_atom_site_disorder_assembly
_atom_site_disorder_group
Cd1 Cd 0.08378(2) 1.11157(2) 0.12851(2) 0.01437(7) Uani 1 1 d . . . . .
Cd2 Cd 0.0000 1.42183(2) 0.2500 0.01394(7) Uani 1 2 d S T P . .
N11 N 0.04251(10) 1.2212(2) -0.01774(11) 0.0184(4) Uani 1 1 d . . . . .
N12 N -0.01811(11) 1.1406(2) -0.10320(12) 0.0191(4) Uani 1 1 d . . . . .
N13 N 0.01082(11) 1.38185(19) -0.14292(12) 0.0197(4) Uani 1 1 d . . . . .
N14 N 0.11420(15) 1.4814(3) 0.01544(17) 0.0313(5) Uani 1 1 d . . . . .
H14A H 0.106(2) 1.574(4) -0.005(2) 0.069(11) Uiso 1 1 d . . . . .
H14B H 0.1329(17) 1.467(3) 0.073(2) 0.047(9) Uiso 1 1 d . . . . .
N21 N 0.16690(11) 1.3221(2) 0.22953(12) 0.0219(4) Uani 1 1 d . . . . .
N22 N 0.15067(11) 1.40510(19) 0.29346(12) 0.0187(4) Uani 1 1 d . . . . .
N23 N 0.28603(10) 1.4745(2) 0.32555(12) 0.0215(4) Uani 1 1 d . . . . .
N24 N 0.23353(17) 1.6002(3) 0.41967(17) 0.0343(5) Uani 1 1 d . . . . .
H24A H 0.2859(19) 1.607(3) 0.465(2) 0.046(9) Uiso 1 1 d . . . . .
H24B H 0.202(2) 1.575(4) 0.443(2) 0.071(11) Uiso 1 1 d . . . . .
N31 N -0.03862(11) 1.2111(2) 0.13229(12) 0.0206(4) Uani 1 1 d . U . . .
N32 N -0.08646(12) 1.1151(2) 0.14019(13) 0.0242(4) Uani 1 1 d . U . . .
N33 N -0.13159(14) 1.0255(3) 0.14942(17) 0.0468(6) Uani 1 1 d . . . . .
C11 C -0.03402(13) 1.2406(2) -0.17334(14) 0.0224(5) Uani 1 1 d . . . . .
H11 H -0.0731 1.2161 -0.2389 0.027 Uiso 1 1 calc R . . . .
C12 C 0.05654(13) 1.3646(2) -0.04563(15) 0.0174(4) Uani 1 1 d . . . . .
C21 C 0.24689(14) 1.3667(3) 0.25167(15) 0.0260(5) Uani 1 1 d . . . . .
H21 H 0.2740 1.3276 0.2194 0.031 Uiso 1 1 calc R . . . .
C22 C 0.22363(12) 1.4921(2) 0.34913(14) 0.0182(4) Uani 1 1 d . . . . .

loop_
_atom_site_aniso_label
_atom_site_aniso_U_11
_atom_site_aniso_U_22
_atom_site_aniso_U_33
_atom_site_aniso_U_23
_atom_site_aniso_U_13
_atom_site_aniso_U_12
Cd1 0.01321(10) 0.01212(9) 0.01755(11) -0.00009(5) 0.00797(8) -0.00041(5)
Cd2 0.01568(12) 0.01186(12) 0.01644(13) 0.000 0.00995(10) 0.000
N11 0.0207(9) 0.0161(9) 0.0185(9) 0.0030(7) 0.0104(8) -0.0001(7)
N12 0.0201(9) 0.0160(9) 0.0211(10) -0.0003(7) 0.0107(8) -0.0025(8)
N13 0.0230(9) 0.0170(9) 0.0171(10) 0.0025(7) 0.0092(8) -0.0049(7)
N14 0.0421(12) 0.0215(12) 0.0201(12) 0.0007(9) 0.0095(10) -0.0104(10)
N21 0.0181(9) 0.0255(10) 0.0253(10) -0.0106(8) 0.0136(8) -0.0069(8)
N22 0.0171(9) 0.0187(9) 0.0216(10) -0.0038(7) 0.0110(8) -0.0025(7)
N23 0.0159(8) 0.0218(10) 0.0280(10) -0.0066(8) 0.0124(8) -0.0045(8)
N24 0.0267(12) 0.0434(14) 0.0348(14) -0.0212(10) 0.0175(12) -0.0108(10)
N31 0.0217(9) 0.0153(9) 0.0298(10) -0.0059(7) 0.0171(8) -0.0040(8)
N32 0.0208(10) 0.0205(10) 0.0294(11) -0.0038(8) 0.0119(9) 0.0019(8)
N33 0.0352(12) 0.0294(12) 0.0830(17) 0.0052(12) 0.0362(12) -0.0086(10)
C11 0.0240(11) 0.0221(12) 0.0163(11) -0.0005(9) 0.0073(9) -0.0062(9)
C12 0.0178(10) 0.0155(11) 0.0208(12) 0.0016(8) 0.0115(9) 0.0012(9)
C21 0.0206(11) 0.0314(14) 0.0314(14) -0.0125(10) 0.0174(11) -0.0070(10)
C22 0.0170(10) 0.0171(11) 0.0200(11) -0.0002(8) 0.0094(9) -0.0009(9)

loop_
_atom_type_symbol
_atom_type_description
_atom_type_scat_dispersion_real
_atom_type_scat_dispersion_imag
_atom_type_scat_source
C C 0.0033 0.0016 'International Tables Vol C Tables 4.2.6.8 and 6.1.1.4'
H H 0.0000 0.0000 'International Tables Vol C Tables 4.2.6.8 and 6.1.1.4'
Cd Cd -0.8075 1.2024 'International Tables Vol C Tables 4.2.6.8 and 6.1.1.4'
N N 0.0061 0.0033 'International Tables Vol C Tables 4.2.6.8 and 6.1.1.4'

loop_
_geom_angle_atom_site_label_1
_geom_angle_atom_site_label_2
_geom_angle_atom_site_label_3
_geom_angle
_geom_angle_site_symmetry_1
_geom_angle_site_symmetry_3
N11 Cd1 N12 108.62(6) . 5_575
N11 Cd1 N21 100.04(6) . .
N11 Cd1 N23 104.34(6) . 4_545
N11 Cd1 N31 95.50(6) . .
N12 Cd1 N31 86.24(6) 5_575 .
N21 Cd1 N12 151.19(6) . 5_575
N21 Cd1 N23 89.18(6) . 4_545
N21 Cd1 N31 88.29(6) . .
N23 Cd1 N12 86.54(6) 4_545 5_575
N23 Cd1 N31 160.14(6) 4_545 .
N13 Cd2 N13 90.82(8) 6_586 5_585
N13 Cd2 N22 84.12(6) 5_585 .
N13 Cd2 N22 100.60(6) 5_585 2
N13 Cd2 N22 84.12(6) 6_586 2
N13 Cd2 N22 100.60(6) 6_586 .
N13 Cd2 N31 91.99(6) 6_586 2
N13 Cd2 N31 169.41(6) 6_586 .
N13 Cd2 N31 91.99(6) 5_585 .
N13 Cd2 N31 169.41(6) 5_585 2
N22 Cd2 N22 173.34(8) . 2
N22 Cd2 N31 85.33(6) . 2
N22 Cd2 N31 85.33(6) 2 .
N22 Cd2 N31 89.84(5) 2 2
N22 Cd2 N31 89.85(5) . .
N31 Cd2 N31 87.09(8) 2 .
N12 N11 Cd1 120.17(12) . .
C12 N11 Cd1 133.82(13) . .
C12 N11 N12 105.62(15) . .
N11 N12 Cd1 131.06(12) . 5_575
C11 N12 Cd1 123.74(13) . 5_575
C11 N12 N11 105.20(16) . .
C11 N13 Cd2 122.20(13) . 5_585
C12 N13 Cd2 135.64(13) . 5_585
C12 N13 C11 102.14(16) . .
H14A N14 H14B 119(3) . .
C12 N14 H14A 117(2) . .
C12 N14 H14B 114.9(19) . .
N22 N21 Cd1 126.39(12) . .
C21 N21 Cd1 126.54(14) . .
C21 N21 N22 105.96(15) . .
N21 N22 Cd2 116.66(11) . .
C22 N22 Cd2 134.94(13) . .
C22 N22 N21 105.18(15) . .
C21 N23 Cd1 124.39(13) . 4
C21 N23 C22 101.98(16) . .
C22 N23 Cd1 132.90(14) . 4
H24A N24 H24B 107(3) . .
C22 N24 H24A 112.2(19) . .
C22 N24 H24B 113(2) . .
Cd1 N31 Cd2 113.26(7) . .
N32 N31 Cd1 118.65(13) . .
N32 N31 Cd2 108.07(13) . .
N33 N32 N31 178.6(2) . .
N12 C11 N13 114.32(18) . .
N12 C11 H11 122.8 . .
N13 C11 H11 122.8 . .
N11 C12 N13 112.70(17) . .
N11 C12 N14 125.3(2) . .
N13 C12 N14 121.88(19) . .
N21 C21 N23 113.55(18) . .
N21 C21 H21 123.2 . .
N23 C21 H21 123.2 . .
N22 C22 N23 113.32(18) . .
N22 C22 N24 124.14(19) . .
N23 C22 N24 122.36(19) . .

loop_
_geom_bond_atom_site_label_1
_geom_bond_atom_site_label_2
_geom_bond_distance
_geom_bond_site_symmetry_2
Cd1 N11 2.2591(16) .
Cd1 N12 2.3032(17) 5_575
Cd1 N21 2.2972(17) .
Cd1 N23 2.3016(16) 4_545
Cd1 N31 2.3404(17) .
Cd2 N13 2.2982(16) 6_586
Cd2 N13 2.2982(16) 5_585
Cd2 N22 2.3684(17) 2
Cd2 N22 2.3683(17) .
Cd2 N31 2.3893(16) 2
Cd2 N31 2.3894(16) .
N11 N12 1.389(2) .
N11 C12 1.330(2) .
N12 Cd1 2.3032(17) 5_575
N12 C11 1.304(2) .
N13 Cd2 2.2982(16) 5_585
N13 C11 1.343(2) .
N13 C12 1.342(2) .
N14 H14A 0.81(3) .
N14 H14B 0.82(3) .
N14 C12 1.368(3) .
N21 N22 1.388(2) .
N21 C21 1.312(3) .
N22 C22 1.324(2) .
N23 Cd1 2.3016(16) 4
N23 C21 1.347(3) .
N23 C22 1.350(2) .
N24 H24A 0.83(3) .
N24 H24B 0.85(3) .
N24 C22 1.381(3) .
N31 N32 1.211(2) .
N32 N33 1.151(3) .
C11 H11 0.9300 .
C21 H21 0.9300 .

loop_
_geom_torsion_atom_site_label_1
_geom_torsion_atom_site_label_2
_geom_torsion_atom_site_label_3
_geom_torsion_atom_site_label_4
_geom_torsion
_geom_torsion_site_symmetry_1
_geom_torsion_site_symmetry_2
_geom_torsion_site_symmetry_3
_geom_torsion_site_symmetry_4
Cd1 N11 N12 Cd1 -5.1(2) . . . 5_575
Cd1 N11 N12 C11 174.29(13) . . . .
Cd1 N11 C12 N13 -173.66(13) . . . .
Cd1 N11 C12 N14 9.6(3) . . . .
Cd1 N12 C11 N13 179.67(12) 5_575 . . .
Cd1 N21 N22 Cd2 -29.1(2) . . . .
Cd1 N21 N22 C22 168.13(13) . . . .
Cd1 N21 C21 N23 -168.83(14) . . . .
Cd1 N23 C21 N21 -170.44(14) 4 . . .
Cd1 N23 C22 N22 169.05(13) 4 . . .
Cd1 N23 C22 N24 -6.3(3) 4 . . .
Cd2 N13 C11 N12 177.87(13) 5_585 . . .
Cd2 N13 C12 N11 -177.25(14) 5_585 . . .
Cd2 N13 C12 N14 -0.4(3) 5_585 . . .
Cd2 N22 C22 N23 -157.03(14) . . . .
Cd2 N22 C22 N24 18.3(3) . . . .
N11 N12 C11 N13 0.2(2) . . . .
N12 N11 C12 N13 -1.2(2) . . . .
N12 N11 C12 N14 -177.9(2) . . . .
N21 N22 C22 N23 1.0(2) . . . .
N21 N22 C22 N24 176.3(2) . . . .
N22 N21 C21 N23 -0.3(2) . . . .
C11 N13 C12 N11 1.3(2) . . . .
C11 N13 C12 N14 178.1(2) . . . .
C12 N11 N12 Cd1 -178.83(14) . . . 5_575
C12 N11 N12 C11 0.6(2) . . . .
C12 N13 C11 N12 -0.9(2) . . . .
C21 N21 N22 Cd2 162.36(14) . . . .
C21 N21 N22 C22 -0.4(2) . . . .
C21 N23 C22 N22 -1.2(2) . . . .
C21 N23 C22 N24 -176.5(2) . . . .
C22 N23 C21 N21 0.9(2) . . . .
